data_2237774
loop_
_publ_author_name
'Sela\"imia-Ferdjani, Ouassila'
'Bidjou-Haiour, Chahra'
'Planchat, Aurelien'
'Pipelier, Muriel'

_publ_section_title
;
 (1<i>R</i>,2<i>S</i>,4<i>S</i>,4a<i>S</i>,8<i>S</i>,8a<i>S</i>)-4-Hydroxy-8,8a-dimethyl-10-oxo-2,3,4,7,8,8a-hexahydro-1<i>H</i>-4a,1-(epoxymethano)naphthalen-2-yl
 acetate
;
_journal_coeditor_code BT6907
_journal_issue 6
_journal_name_full 'Acta Crystallographica Section E'
_journal_page_first o938
_journal_page_last o939
_journal_paper_doi 10.1107/S1600536813013524
_journal_volume 69
_journal_year 2013
_chemical_formula_iupac 'C15 H20 O5'
_chemical_formula_moiety 'C15 H20 O5'
_chemical_formula_sum 'C15 H20 O5'
_chemical_formula_weight 280.3
_chemical_name_systematic
;(1<i>R</i>,2<i>S</i>,4<i>S</i>,4a<i>S</i>,8<i>S</i>,8a<i>S</i>)-4-Hydroxy-8,8a-dimethyl-10-oxo-2,3,4,7,8,8a-hexahydro-1<i>H</i>-
4a,1-(epoxymethano)naphthalen-2-yl acetate
;
_space_group_IT_number 4
_symmetry_cell_setting monoclinic
_symmetry_space_group_name_Hall 'P 2yb'
_symmetry_space_group_name_H-M 'P 1 21 1'
_cell_angle_alpha 90
_cell_angle_beta 115.958(5)
_cell_angle_gamma 90
_cell_formula_units_Z 2
_cell_length_a 10.3312(10)
_cell_length_b 7.1692(8)
_cell_length_c 10.8502(6)
_cell_measurement_temperature 293
_cell_volume 722.56(12)
_computing_cell_refinement 'EVALCCD (Duisenberg <i>et al.</i>, 2003)'
_computing_data_collection '<i>COLLECT</i> (Nonius, 1998)'
_computing_data_reduction '<i>COLLECT</i> (Nonius, 1998)'
_computing_molecular_graphics 'Mercury (Macrae <i>et al.</i>, 2006)'
_computing_publication_material '<i>JANA2006</i> (Pet\<r\'i\<cek <i>et al.</i>, 2006)'
_computing_structure_refinement '<i>JANA2006</i> (Pet\<r\'i\<cek <i>et al.</i>, 2006)'
_computing_structure_solution 'SIR2004 (Burla <i>et al.</i>, 2005)'
_diffrn_ambient_temperature 293
_diffrn_measured_fraction_theta_full 0.98
_diffrn_measured_fraction_theta_max 0.98
_diffrn_measurement_device 'four-cycle diffractometer'
_diffrn_measurement_device_type 'Nonius KappaCCD'
_diffrn_measurement_method 'CCD, \f and \w frames'
_diffrn_radiation_monochromator graphite
_diffrn_radiation_source 'X-ray tube'
_diffrn_radiation_type 'Mo K\a'
_diffrn_radiation_wavelength 0.71069
_diffrn_reflns_av_R_equivalents 0.0493
_diffrn_reflns_av_sigmaI/netI 0.0243
_diffrn_reflns_limit_h_max 13
_diffrn_reflns_limit_h_min -13
_diffrn_reflns_limit_k_max 9
_diffrn_reflns_limit_k_min -9
_diffrn_reflns_limit_l_max 14
_diffrn_reflns_limit_l_min -14
_diffrn_reflns_number 12282
_diffrn_reflns_theta_full 28.1
_diffrn_reflns_theta_max 28.1
_diffrn_reflns_theta_min 6.53
_exptl_absorpt_coefficient_mu 0.096
_exptl_absorpt_correction_T_max 0.9718
_exptl_absorpt_correction_T_min 0.9668
_exptl_absorpt_correction_type gaussian
_exptl_absorpt_process_details '(<i>JANA2006</i>; Pet\<r\'i\<cek <i>et al.</i>, 2006)'
_exptl_crystal_colour colourless
_exptl_crystal_density_diffrn 1.288
_exptl_crystal_description block
_exptl_crystal_F_000 300
_exptl_crystal_size_max 0.48
_exptl_crystal_size_mid 0.42
_exptl_crystal_size_min 0.30
_refine_diff_density_max 0.15
_refine_diff_density_min -0.12
_refine_ls_extinction_method none
_refine_ls_goodness_of_fit_ref 1.84
_refine_ls_hydrogen_treatment mixed
_refine_ls_number_constraints 77
_refine_ls_number_parameters 185
_refine_ls_number_reflns 3328
_refine_ls_number_restraints 0
_refine_ls_R_factor_all 0.0705
_refine_ls_R_factor_gt 0.0502
_refine_ls_shift/su_max 0.0126
_refine_ls_shift/su_mean 0.0013
_refine_ls_structure_factor_coef Fsqd
_refine_ls_weighting_details w=1/(\s^2^(I)+0.0025000002I^2^)
_refine_ls_weighting_scheme sigma
_refine_ls_wR_factor_gt 0.1229
_refine_ls_wR_factor_ref 0.1383
_reflns_number_gt 2774
_reflns_number_total 3328
_reflns_threshold_expression I>2\s(I)
_cod_data_source_file bt6907.cif
_cod_data_source_block I
_cod_original_sg_symbol_H-M 'P 21'
_cod_database_code 2237774
_cod_database_fobs_code 2237774

loop_
_symmetry_equiv_pos_site_id
_symmetry_equiv_pos_as_xyz
1 x,y,z
2 -x,y+1/2,-z

loop_
_atom_site_type_symbol
_atom_site_label
_atom_site_fract_x
_atom_site_fract_y
_atom_site_fract_z
_atom_site_U_iso_or_equiv
_atom_site_adp_type
_atom_site_calc_flag
_atom_site_occupancy
_atom_site_symmetry_multiplicity
O O4a -0.24245(17) -0.3248(2) -0.96277(13) 0.0469(6) Uani d 1 2
O O2 0.13229(15) -0.5347(2) -0.74186(16) 0.0540(6) Uani d 1 2
O O9 -0.1870(2) -0.6248(2) -0.95660(17) 0.0580(7) Uani d 1 2
O O4 -0.0236(2) 0.0757(2) -0.7741(2) 0.0747(9) Uani d 1 2
O O12 0.3391(2) -0.4418(4) -0.5763(2) 0.0969(10) Uani d 1 2
C C1 -0.0910(2) -0.4390(3) -0.74640(18) 0.0373(6) Uani d 1 2
C C2 0.0592(2) -0.3717(3) -0.7223(2) 0.0452(8) Uani d 1 2
C C3 0.0495(3) -0.2237(3) -0.8268(3) 0.0614(11) Uani d 1 2
C C4 -0.0719(3) -0.0820(3) -0.8628(3) 0.0554(10) Uani d 1 2
C C5 -0.3316(3) -0.0382(3) -0.9057(3) 0.0649(10) Uani d 1 2
C C6 -0.4264(3) -0.0442(5) -0.8551(3) 0.0789(12) Uani d 1 2
C C7 -0.4257(3) -0.1856(5) -0.7544(3) 0.0787(13) Uani d 1 2
C C8 -0.3245(2) -0.3495(4) -0.7387(2) 0.0565(9) Uani d 1 2
C C9 -0.1760(2) -0.4802(3) -0.8969(2) 0.0409(7) Uani d 1 2
C C10 -0.0991(3) -0.1656(4) -0.5957(2) 0.0558(9) Uani d 1 2
C C11 -0.3100(3) -0.4779(6) -0.6212(3) 0.0855(15) Uani d 1 2
C C12 0.2732(2) -0.5534(3) -0.6613(2) 0.0504(8) Uani d 1 2
C C13 0.3297(3) -0.7288(4) -0.6924(3) 0.0661(11) Uani d 1 2
C C8a -0.1778(2) -0.2776(3) -0.72788(18) 0.0400(7) Uani d 1 2
C C4a -0.2064(2) -0.1689(3) -0.8603(2) 0.0446(7) Uani d 1 2
H H1c5 -0.343345 0.053419 -0.97428 0.0778 Uiso d 1 2
H H1c6 -0.500769 0.048719 -0.885126 0.0947 Uiso d 1 2
H H1c7 -0.521658 -0.231528 -0.781906 0.0945 Uiso d 1 2
H H2c7 -0.398331 -0.127184 -0.666953 0.0945 Uiso d 1 2
H H1c8 -0.365931 -0.42545 -0.819637 0.0678 Uiso d 1 2
H H1c11 -0.262203 -0.590901 -0.625442 0.1026 Uiso d 1 2
H H2c11 -0.254686 -0.416546 -0.535349 0.1026 Uiso d 1 2
H H3c11 -0.403884 -0.507108 -0.628833 0.1026 Uiso d 1 2
H H1c10 -0.162091 -0.070956 -0.590084 0.0669 Uiso d 1 2
H H2c10 -0.070651 -0.247485 -0.518177 0.0669 Uiso d 1 2
H H3c10 -0.015259 -0.108038 -0.595774 0.0669 Uiso d 1 2
H H1c1 -0.078238 -0.541924 -0.68555 0.0448 Uiso d 1 2
H H1c2 0.108852 -0.317946 -0.632628 0.0543 Uiso d 1 2
H H1c13 0.266544 -0.830237 -0.698342 0.0793 Uiso d 1 2
H H2c13 0.335007 -0.715916 -0.778133 0.0793 Uiso d 1 2
H H3c13 0.42399 -0.753581 -0.620827 0.0793 Uiso d 1 2
H H1c3 0.041767 -0.283227 -0.908981 0.0736 Uiso d 1 2
H H2c3 0.139807 -0.159392 -0.795406 0.0736 Uiso d 1 2
H H1c4 -0.099131 -0.040857 -0.955087 0.0665 Uiso d 1 2
H H1 -0.056(5) 0.173(7) -0.818(4) 0.107(13) Uiso d 1 2

loop_
_atom_site_aniso_label
_atom_site_aniso_U_11
_atom_site_aniso_U_22
_atom_site_aniso_U_33
_atom_site_aniso_U_12
_atom_site_aniso_U_13
_atom_site_aniso_U_23
_atom_site_aniso_type_symbol
O4a 0.0587(9) 0.0363(7) 0.0343(7) -0.0011(7) 0.0100(6) -0.0009(5) O
O2 0.0389(8) 0.0493(8) 0.0649(9) 0.0047(7) 0.0145(7) -0.0114(8) O
O9 0.0699(11) 0.0392(7) 0.0577(9) -0.0061(8) 0.0212(8) -0.0126(7) O
O4 0.0777(13) 0.0319(8) 0.0961(15) -0.0112(8) 0.0212(11) -0.0057(9) O
O12 0.0516(11) 0.1034(17) 0.1043(16) 0.0019(11) 0.0053(10) -0.0446(15) O
C1 0.0363(9) 0.0341(8) 0.0368(9) -0.0012(8) 0.0116(7) 0.0027(8) C
C2 0.0379(10) 0.0385(9) 0.0574(12) -0.0036(8) 0.0191(9) -0.0110(9) C
C3 0.0679(15) 0.0409(10) 0.0914(18) -0.0106(11) 0.0498(14) -0.0025(12) C
C4 0.0704(16) 0.0313(10) 0.0618(14) -0.0047(10) 0.0264(12) 0.0031(9) C
C5 0.0615(15) 0.0462(11) 0.0603(14) 0.0115(12) 0.0022(12) 0.0025(11) C
C6 0.0530(15) 0.0752(17) 0.0814(18) 0.0256(15) 0.0043(13) -0.0116(16) C
C7 0.0430(13) 0.105(2) 0.0816(18) 0.0144(15) 0.0214(12) -0.0156(17) C
C8 0.0391(11) 0.0744(15) 0.0528(12) -0.0025(11) 0.0171(9) -0.0064(12) C
C9 0.0448(10) 0.0342(9) 0.0414(9) -0.0066(8) 0.0168(8) -0.0016(8) C
C10 0.0477(12) 0.0648(14) 0.0440(11) 0.0048(11) 0.0100(9) -0.0161(11) C
C11 0.0634(18) 0.123(3) 0.0822(18) -0.0143(19) 0.0428(15) 0.011(2) C
C12 0.0388(10) 0.0562(12) 0.0541(12) 0.0009(10) 0.0183(9) 0.0023(11) C
C13 0.0491(13) 0.0702(15) 0.0796(16) 0.0127(12) 0.0289(12) 0.0025(14) C
C8a 0.0353(9) 0.0430(9) 0.0351(9) 0.0008(8) 0.0091(7) -0.0031(8) C
C4a 0.0498(11) 0.0325(8) 0.0406(10) 0.0004(8) 0.0097(8) -0.0019(8) C

loop_
_atom_type_symbol
_atom_type_scat_dispersion_real
_atom_type_scat_dispersion_imag
_atom_type_scat_source
C 0.0033 0.0016 'International Tables Vol C tables 4.2.6.8 and 6.1.1.1'
H 0.0000 0.0000 'International Tables Vol C tables 4.2.6.8 and 6.1.1.1'
O 0.0106 0.0060 'International Tables Vol C tables 4.2.6.8 and 6.1.1.1'

loop_
_geom_angle_atom_site_label_1
_geom_angle_atom_site_label_2
_geom_angle_atom_site_label_3
_geom_angle
C9 O4a C4a 108.72(13)
C2 O2 C12 118.11(17)
C4 O4 H1 111(3)
C2 C1 C9 108.2(2)
C2 C1 C8a 110.30(16)
C2 C1 H1c1 107.44
C9 C1 C8a 101.19(14)
C9 C1 H1c1 115.73
C8a C1 H1c1 113.8
O2 C2 C1 105.87(16)
O2 C2 C3 108.7(2)
O2 C2 H1c2 112.88
C1 C2 C3 111.08(17)
C1 C2 H1c2 110.54
C3 C2 H1c2 107.84
C2 C3 C4 115.7(3)
C2 C3 H1c3 109.47
C2 C3 H2c3 109.47
C4 C3 H1c3 109.47
C4 C3 H2c3 109.47
H1c3 C3 H2c3 102.43
O4 C4 C3 110.43(19)
O4 C4 C4a 111.3(3)
O4 C4 H1c4 108.45
C3 C4 C4a 111.97(19)
C3 C4 H1c4 107.71
C4a C4 H1c4 106.8
C6 C5 C4a 122.5(3)
C6 C5 H1c5 118.76
C4a C5 H1c5 118.76
C5 C6 C7 124.3(3)
C5 C6 H1c6 117.87
C7 C6 H1c6 117.87
C6 C7 C8 112.8(3)
C6 C7 H1c7 109.47
C6 C7 H2c7 109.47
C8 C7 H1c7 109.47
C8 C7 H2c7 109.47
H1c7 C7 H2c7 105.88
C7 C8 C11 111.6(3)
C7 C8 C8a 110.4(2)
C7 C8 H1c8 108.87
C11 C8 C8a 113.63(18)
C11 C8 H1c8 105.3
C8a C8 H1c8 106.65
O4a C9 O9 121.67(17)
O4a C9 C1 109.53(16)
O9 C9 C1 128.80(17)
C8a C10 H1c10 109.47
C8a C10 H2c10 109.47
C8a C10 H3c10 109.47
H1c10 C10 H2c10 109.47
H1c10 C10 H3c10 109.47
H2c10 C10 H3c10 109.47
C8 C11 H1c11 109.47
C8 C11 H2c11 109.47
C8 C11 H3c11 109.47
H1c11 C11 H2c11 109.47
H1c11 C11 H3c11 109.47
H2c11 C11 H3c11 109.47
O2 C12 O12 122.1(2)
O2 C12 C13 111.11(19)
O12 C12 C13 126.8(2)
C12 C13 H1c13 109.47
C12 C13 H2c13 109.47
C12 C13 H3c13 109.47
H1c13 C13 H2c13 109.47
H1c13 C13 H3c13 109.47
H2c13 C13 H3c13 109.47
C1 C8a C8 110.28(18)
C1 C8a C10 114.76(15)
C1 C8a C4a 98.29(18)
C8 C8a C10 110.2(2)
C8 C8a C4a 108.26(15)
C10 C8a C4a 114.46(17)
O4a C4a C4 102.8(2)
O4a C4a C5 108.89(15)
O4a C4a C8a 101.37(14)
C4 C4a C5 113.57(19)
C4 C4a C8a 114.52(16)
C5 C4a C8a 114.1(2)

loop_
_geom_bond_atom_site_label_1
_geom_bond_atom_site_label_2
_geom_bond_distance
O4a C9 1.340(2)
O4a C4a 1.504(2)
O2 C2 1.456(3)
O2 C12 1.337(2)
O9 C9 1.201(3)
O4 C4 1.426(3)
O4 H1 0.83(5)
O12 C12 1.185(3)
C1 C2 1.535(3)
C1 C9 1.507(3)
C1 C8a 1.530(3)
C1 H1c1 0.96
C2 C3 1.524(4)
C2 H1c2 0.96
C3 C4 1.526(4)
C3 H1c3 0.96
C3 H2c3 0.96
C4 C4a 1.534(4)
C4 H1c4 0.96
C5 C6 1.316(5)
C5 C4a 1.495(3)
C5 H1c5 0.96
C6 C7 1.488(5)
C6 H1c6 0.96
C7 C8 1.532(4)
C7 H1c7 0.96
C7 H2c7 0.96
C8 C11 1.526(5)
C8 C8a 1.556(3)
C8 H1c8 0.96
C10 C8a 1.531(3)
C10 H1c10 0.96
C10 H2c10 0.96
C10 H3c10 0.96
C11 H1c11 0.96
C11 H2c11 0.96
C11 H3c11 0.96
C12 C13 1.486(4)
C13 H1c13 0.96
C13 H2c13 0.96
C13 H3c13 0.96
C8a C4a 1.545(3)

loop_
_geom_hbond_atom_site_label_D
_geom_hbond_atom_site_label_H
_geom_hbond_atom_site_label_A
_geom_hbond_site_symmetry_A
_geom_hbond_distance_DH
_geom_hbond_distance_HA
_geom_hbond_distance_DA
_geom_hbond_angle_DHA
_geom_hbond_publ_flag
C8 H1c8 C9 . 0.96 2.48 2.913(4) 107.28 ?
C10 H3c10 O4 . 0.96 2.31 2.946(4) 122.91 y
C2 H1c2 O12 . 0.96 2.36 2.668(3) 98.20 ?
O4 H1 O9 1_565 0.83(5) 2.10(4) 2.907(2) 165(4) y
